data_2213789
loop_
_publ_author_name
'Zhang, Xiang-Pei'
'Yang, Guang'
'Wang, Lan'
'Ng, Seik Weng'

_publ_section_title
;
 Trichlorido(2-phenylpyridine-\k<i>N</i>)gold(III)
;
_journal_coeditor_code HB2395
_journal_issue 6
_journal_name_full 'Acta Crystallographica Section E'
_journal_page_first m1582
_journal_page_last m1582
_journal_paper_doi 10.1107/S1600536807021307
_journal_volume 63
_journal_year 2007
_chemical_formula_iupac '[Au Cl3 (C11 H9 N)]'
_chemical_formula_moiety 'C11 H9 Au Cl3 N'
_chemical_formula_sum 'C11 H9 Au Cl3 N'
_chemical_formula_weight 458.51
_chemical_name_systematic
;
Trichlorido(2-phenylpyridine-\k<i>N</i>)gold(III)
;
_space_group_IT_number 2
_symmetry_cell_setting triclinic
_symmetry_space_group_name_Hall '-P 1'
_symmetry_space_group_name_H-M 'P -1'
_atom_sites_solution_hydrogens geom
_atom_sites_solution_primary direct
_atom_sites_solution_secondary difmap
_audit_creation_method SHELXL-97
_cell_angle_alpha 66.28(3)
_cell_angle_beta 83.74(3)
_cell_angle_gamma 68.02(2)
_cell_formula_units_Z 2
_cell_length_a 8.192(2)
_cell_length_b 9.078(2)
_cell_length_c 10.296(2)
_cell_measurement_reflns_used 6137
_cell_measurement_temperature 298(2)
_cell_measurement_theta_max 27.5
_cell_measurement_theta_min 3.0
_cell_volume 649.3(3)
_computing_cell_refinement RAPID-AUTO
_computing_data_collection 'RAPID-AUTO (Rigaku Corporation, 1998)'
_computing_data_reduction 'CrystalStructure (Rigaku/MSC, 2002)'
_computing_molecular_graphics 'X-Seed (Barbour, 2001)'
_computing_publication_material 'publCIF (Westrip, 2007)'
_computing_structure_refinement 'SHELXL97 (Sheldrick, 1997)'
_computing_structure_solution 'SHELXS97 (Sheldrick, 1997)'
_diffrn_ambient_temperature 298(2)
_diffrn_measured_fraction_theta_full 0.99
_diffrn_measured_fraction_theta_max 0.99
_diffrn_measurement_device_type 'Rigaku R-AXIS RAPID IP diffractometer'
_diffrn_measurement_method '\w scan'
_diffrn_radiation_monochromator graphite
_diffrn_radiation_source 'fine-focus sealed tube'
_diffrn_radiation_type MoK\a
_diffrn_radiation_wavelength 0.71073
_diffrn_reflns_av_R_equivalents 0.0219
_diffrn_reflns_av_sigmaI/netI 0.0287
_diffrn_reflns_limit_h_max 10
_diffrn_reflns_limit_h_min -10
_diffrn_reflns_limit_k_max 11
_diffrn_reflns_limit_k_min -11
_diffrn_reflns_limit_l_max 13
_diffrn_reflns_limit_l_min -13
_diffrn_reflns_number 6439
_diffrn_reflns_theta_full 27.5
_diffrn_reflns_theta_max 27.5
_diffrn_reflns_theta_min 3.0
_diffrn_standards_decay_% 0
_diffrn_standards_interval_count 0
_diffrn_standards_interval_time 0
_diffrn_standards_number 0
_exptl_absorpt_coefficient_mu 11.918
_exptl_absorpt_correction_T_max 0.223
_exptl_absorpt_correction_T_min 0.090
_exptl_absorpt_correction_type numerical
_exptl_absorpt_process_details '(NUMABS; Higashi, 1995)'
_exptl_crystal_colour Yellow
_exptl_crystal_density_diffrn 2.346
_exptl_crystal_density_method 'not measured'
_exptl_crystal_description Block
_exptl_crystal_F_000 424
_exptl_crystal_size_max 0.29
_exptl_crystal_size_mid 0.24
_exptl_crystal_size_min 0.18
_refine_diff_density_max 1.06
_refine_diff_density_min -0.92
_refine_ls_extinction_method none
_refine_ls_goodness_of_fit_ref 1.30
_refine_ls_hydrogen_treatment constr
_refine_ls_matrix_type full
_refine_ls_number_parameters 145
_refine_ls_number_reflns 2952
_refine_ls_number_restraints 0
_refine_ls_restrained_S_all 1.30
_refine_ls_R_factor_all 0.024
_refine_ls_R_factor_gt 0.022
_refine_ls_shift/su_max 0.001
_refine_ls_shift/su_mean <0.001
_refine_ls_structure_factor_coef Fsqd
_refine_ls_weighting_details 'calc w=1/[\s^2^(Fo^2^)+(0.0425P)^2^+0.2981P] where P=(Fo^2^+2Fc^2^)/3'
_refine_ls_weighting_scheme calc
_refine_ls_wR_factor_gt 0.078
_refine_ls_wR_factor_ref 0.079
_reflns_number_gt 2823
_reflns_number_total 2952
_reflns_threshold_expression I>2\s(I)
_cod_data_source_file hb2395.cif
_cod_data_source_block I
_cod_depositor_comments
;
The following automatic conversions were performed:
'_symmetry_cell_setting' value 'Triclinic' changed to 'triclinic'
according to '/home/saulius/struct/CIF-dictionaries/cif_core.dic'
dictionary named 'cif_core.dic' version 2.4.1 from 2010-06-29.

Automatic conversion script
Id: cif_fix_enum 1527 2010-12-29 10:47:43Z saulius 

The following automatic conversions were performed:

'_exptl_absorpt_correction_type' tag value 'mumerical' was replaced
with 'numerical' value.

Automatic conversion script
Id: cif_fix_values 1646 2011-03-28 12:23:43Z adriana 

The following automatic conversions were performed:

'_symmetry_cell_setting' value 'Triclinic' changed to 'triclinic'
according to /home/saulius/struct/CIF-dictionaries/cif_core.dic
dictionary named 'cif_core.dic' version 2.4.1 from 2010-06-29.

Automatic conversion script
Id: cif_fix_values 1715 2011-07-08 13:25:40Z adriana 
;
_cod_original_cell_volume 649.2(2)
_cod_database_code 2213789
_cod_database_fobs_code 2213789

loop_
_symmetry_equiv_pos_as_xyz
'x, y, z'
'-x, -y, -z'

loop_
_atom_site_type_symbol
_atom_site_label
_atom_site_fract_x
_atom_site_fract_y
_atom_site_fract_z
_atom_site_U_iso_or_equiv
_atom_site_adp_type
_atom_site_calc_flag
_atom_site_refinement_flags
_atom_site_occupancy
Au Au1 0.60793(2) 0.81841(2) 0.703793(18) 0.03193(9) Uani d . 1
Cl Cl1 0.4693(2) 0.8672(3) 0.8937(2) 0.0564(4) Uani d . 1
Cl Cl2 0.7651(2) 0.9810(2) 0.6926(2) 0.0524(4) Uani d . 1
Cl Cl3 0.7367(2) 0.7757(2) 0.50767(17) 0.0468(3) Uani d . 1
N N1 0.4665(6) 0.6723(6) 0.7124(5) 0.0387(10) Uani d . 1
C C1 0.2963(7) 0.7577(8) 0.6642(7) 0.0450(12) Uani d . 1
H H1 0.2464 0.8759 0.6421 0.054 Uiso calc R 1
C C2 0.1949(8) 0.6762(10) 0.6468(7) 0.0528(15) Uani d . 1
H H2 0.0772 0.7368 0.6151 0.063 Uiso calc R 1
C C3 0.2731(10) 0.4994(11) 0.6779(8) 0.0597(18) Uani d . 1
H H3 0.2095 0.4404 0.6642 0.072 Uiso calc R 1
C C4 0.4429(9) 0.4153(9) 0.7283(7) 0.0519(14) Uani d . 1
H H4 0.4949 0.2971 0.7512 0.062 Uiso calc R 1
C C5 0.5401(8) 0.5015(7) 0.7465(6) 0.0406(11) Uani d . 1
C C6 0.7262(7) 0.4083(7) 0.8082(6) 0.0384(11) Uani d . 1
C C7 0.7772(8) 0.4233(7) 0.9251(6) 0.0435(12) Uani d . 1
H H7 0.6982 0.4997 0.9619 0.052 Uiso calc R 1
C C8 0.9457(9) 0.3244(9) 0.9872(8) 0.0527(14) Uani d . 1
H H8 0.9791 0.3332 1.0664 0.063 Uiso calc R 1
C C9 1.0635(9) 0.2131(9) 0.9316(8) 0.0563(16) Uani d . 1
H H9 1.1768 0.1469 0.9728 0.068 Uiso calc R 1
C C10 1.0126(9) 0.2001(8) 0.8141(8) 0.0532(15) Uani d . 1
H H10 1.0924 0.1251 0.7765 0.064 Uiso calc R 1
C C11 0.8458(8) 0.2966(7) 0.7525(7) 0.0470(13) Uani d . 1
H H11 0.8131 0.2870 0.6734 0.056 Uiso calc R 1

loop_
_atom_site_aniso_label
_atom_site_aniso_U_11
_atom_site_aniso_U_22
_atom_site_aniso_U_33
_atom_site_aniso_U_12
_atom_site_aniso_U_13
_atom_site_aniso_U_23
Au1 0.03303(12) 0.02905(12) 0.03363(13) -0.00925(8) -0.00320(8) -0.01286(8)
Cl1 0.0579(9) 0.0643(10) 0.0499(9) -0.0134(8) 0.0078(7) -0.0345(8)
Cl2 0.0608(9) 0.0451(7) 0.0611(10) -0.0273(7) -0.0070(7) -0.0205(7)
Cl3 0.0538(8) 0.0525(8) 0.0415(8) -0.0237(7) 0.0098(6) -0.0235(6)
N1 0.042(2) 0.045(2) 0.037(2) -0.023(2) 0.0048(19) -0.018(2)
C1 0.040(3) 0.054(3) 0.043(3) -0.018(3) 0.000(2) -0.020(3)
C2 0.040(3) 0.076(4) 0.049(4) -0.029(3) 0.000(3) -0.024(3)
C3 0.072(4) 0.077(5) 0.060(4) -0.053(4) 0.010(3) -0.034(4)
C4 0.063(4) 0.047(3) 0.054(4) -0.030(3) -0.002(3) -0.018(3)
C5 0.051(3) 0.044(3) 0.032(3) -0.023(2) 0.001(2) -0.014(2)
C6 0.048(3) 0.034(2) 0.040(3) -0.023(2) 0.004(2) -0.014(2)
C7 0.050(3) 0.042(3) 0.033(3) -0.012(2) -0.002(2) -0.013(2)
C8 0.051(3) 0.056(4) 0.049(4) -0.015(3) -0.005(3) -0.020(3)
C9 0.050(3) 0.053(4) 0.056(4) -0.014(3) -0.001(3) -0.015(3)
C10 0.056(3) 0.040(3) 0.055(4) -0.008(3) 0.003(3) -0.019(3)
C11 0.055(3) 0.041(3) 0.050(3) -0.015(3) 0.002(3) -0.024(3)

loop_
_atom_type_symbol
_atom_type_description
_atom_type_scat_dispersion_real
_atom_type_scat_dispersion_imag
_atom_type_scat_source
C C 0.0033 0.0016 'International Tables Vol C Tables 4.2.6.8 and 6.1.1.4'
H H 0.0000 0.0000 'International Tables Vol C Tables 4.2.6.8 and 6.1.1.4'
N N 0.0061 0.0033 'International Tables Vol C Tables 4.2.6.8 and 6.1.1.4'
Cl Cl 0.1484 0.1585 'International Tables Vol C Tables 4.2.6.8 and 6.1.1.4'
Au Au -2.0133 8.8022 'International Tables Vol C Tables 4.2.6.8 and 6.1.1.4'

loop_
_geom_angle_atom_site_label_1
_geom_angle_atom_site_label_2
_geom_angle_atom_site_label_3
_geom_angle
_geom_angle_publ_flag
N1 Au1 Cl1 90.20(10) n
N1 Au1 Cl2 179.60(10) n
N1 Au1 Cl3 88.90(10) n
Cl1 Au1 Cl2 90.21(7) n
Cl1 Au1 Cl3 177.68(5) n
Cl2 Au1 Cl3 90.70(6) n
C1 N1 C5 119.8(5) ?
C1 N1 Au1 116.8(4) ?
C5 N1 Au1 122.9(4) ?
N1 C1 C2 122.2(6) ?
N1 C1 H1 118.9 ?
C2 C1 H1 118.9 ?
C1 C2 C3 118.1(6) ?
C1 C2 H2 121.0 ?
C3 C2 H2 121.0 ?
C4 C3 C2 119.0(6) ?
C4 C3 H3 120.5 ?
C2 C3 H3 120.5 ?
C3 C4 C5 121.2(6) ?
C3 C4 H4 119.4 ?
C5 C4 H4 119.4 ?
N1 C5 C4 119.8(6) ?
N1 C5 C6 118.5(5) ?
C4 C5 C6 121.7(5) ?
C7 C6 C11 119.5(6) ?
C7 C6 C5 121.4(5) ?
C11 C6 C5 118.9(5) ?
C6 C7 C8 120.1(6) ?
C6 C7 H7 120.0 ?
C8 C7 H7 120.0 ?
C9 C8 C7 120.0(7) ?
C9 C8 H8 120.0 ?
C7 C8 H8 120.0 ?
C10 C9 C8 119.7(6) ?
C10 C9 H9 120.2 ?
C8 C9 H9 120.2 ?
C9 C10 C11 120.8(6) ?
C9 C10 H10 119.6 ?
C11 C10 H10 119.6 ?
C10 C11 C6 119.9(6) ?
C10 C11 H11 120.0 ?
C6 C11 H11 120.0 ?

loop_
_geom_bond_atom_site_label_1
_geom_bond_atom_site_label_2
_geom_bond_distance
_geom_bond_publ_flag
Au1 N1 2.035(5) yes
Au1 Cl1 2.268(2) yes
Au1 Cl2 2.258(2) yes
Au1 Cl3 2.280(2) yes
N1 C1 1.351(8) ?
N1 C5 1.341(7) ?
C1 C2 1.367(8) ?
C1 H1 0.9300 ?
C2 C3 1.397(11) ?
C2 H2 0.9300 ?
C3 C4 1.353(10) ?
C3 H3 0.9300 ?
C4 C5 1.378(8) ?
C4 H4 0.9300 ?
C5 C6 1.503(8) ?
C6 C7 1.388(8) ?
C6 C11 1.385(8) ?
C7 C8 1.387(9) ?
C7 H7 0.9300 ?
C8 C9 1.377(10) ?
C8 H8 0.9300 ?
C9 C10 1.382(10) ?
C9 H9 0.9300 ?
C10 C11 1.372(9) ?
C10 H10 0.9300 ?
C11 H11 0.9300 ?

loop_
_geom_torsion_atom_site_label_1
_geom_torsion_atom_site_label_2
_geom_torsion_atom_site_label_3
_geom_torsion_atom_site_label_4
_geom_torsion
Cl1 Au1 N1 C1 75.5(4)
Cl3 Au1 N1 C1 -102.4(4)
Cl1 Au1 N1 C5 -112.9(4)
Cl3 Au1 N1 C5 69.3(4)
C5 N1 C1 C2 -0.9(9)
Au1 N1 C1 C2 171.1(5)
N1 C1 C2 C3 -1.2(10)
C1 C2 C3 C4 2.3(10)
C2 C3 C4 C5 -1.4(11)
C1 N1 C5 C4 1.8(8)
Au1 N1 C5 C4 -169.6(5)
C1 N1 C5 C6 -176.3(5)
Au1 N1 C5 C6 12.3(7)
C3 C4 C5 N1 -0.7(10)
C3 C4 C5 C6 177.4(6)
N1 C5 C6 C7 52.6(7)
C4 C5 C6 C7 -125.4(6)
N1 C5 C6 C11 -131.6(6)
C4 C5 C6 C11 50.3(8)
C11 C6 C7 C8 -1.2(8)
C5 C6 C7 C8 174.5(5)
C6 C7 C8 C9 1.0(10)
C7 C8 C9 C10 -0.2(10)
C8 C9 C10 C11 -0.2(10)
C9 C10 C11 C6 -0.1(10)
C7 C6 C11 C10 0.8(9)
C5 C6 C11 C10 -175.0(5)
